data_2021998
loop_
_publ_author_name
'\.Zes\/lawska, Ewa'
'Korona-G\/lowniak, Izabela'
'Nitek, Wojciech'
'Tejchman, Waldemar'

_publ_section_title
;
 Effect of the position of a methoxy substituent on the antimicrobial
 activity and crystal structures of
 4-methyl-1,6-diphenylpyrimidine-2(1<i>H</i>)-selenone derivatives
;
_journal_coeditor_code QS3091
_journal_issue 4
_journal_name_full 'Acta Crystallographica Section C'
_journal_page_first 359
_journal_page_last 366
_journal_paper_doi 10.1107/S2053229620004040
_journal_volume 76
_journal_year 2020
_chemical_formula_iupac 'C18 H16 N2 O Se'
_chemical_formula_moiety 'C18 H16 N2 O Se'
_chemical_formula_sum 'C18 H16 N2 O Se'
_chemical_formula_weight 355.29
_chemical_name_systematic
;
4-Methyl-1-(2-methoxyphenyl)-6-phenylpyrimidine-2(1<i>H</i>)-selenone
;
_space_group_IT_number 14
_space_group_name_Hall '-P 2ybc'
_space_group_name_H-M_alt 'P 1 21/c 1'
_symmetry_cell_setting monoclinic
_symmetry_space_group_name_Hall '-P 2ybc'
_symmetry_space_group_name_H-M 'P 1 21/c 1'
_atom_sites_solution_hydrogens geom
_audit_creation_method 'WinGX routine CIF_UPDATE'
_cell_angle_alpha 90
_cell_angle_beta 114.4820(10)
_cell_angle_gamma 90
_cell_formula_units_Z 8
_cell_length_a 14.8080(2)
_cell_length_b 15.6970(2)
_cell_length_c 14.9770(2)
_cell_measurement_reflns_used 13681
_cell_measurement_temperature 100(2)
_cell_measurement_theta_max 27.485
_cell_measurement_theta_min 0.998
_cell_volume 3168.28(8)
_computing_cell_refinement
;
SCALEPACK (Otwinowski & Minor, 1997)
;
_computing_data_collection
;
COLLECT (Bruker, 2004)
;
_computing_data_reduction
;
DENZO and SCALEPACK (Otwinowski & Minor, 1997)
;
_computing_molecular_graphics
;
ORTEP-3 (Farrugia, 2012) and Mercury (Macrae <i>et al.</i>,
2020)
;
_computing_publication_material
;
publCIF (Westrip, 2010)
;
_computing_structure_refinement
;
SHELXL2018 (Sheldrick, 2015)
;
_computing_structure_solution
;
SHELXS97 (Sheldrick, 2008)
;
_diffrn_ambient_temperature 100(2)
_diffrn_detector_area_resol_mean 9
_diffrn_measured_fraction_theta_full 0.997
_diffrn_measured_fraction_theta_max 0.997
_diffrn_measurement_device '95mm CCD camera on \k-goniostat'
_diffrn_measurement_device_type 'Bruker KappaCCD'
_diffrn_measurement_method CCD
_diffrn_radiation_monochromator 'horizonally mounted graphite crystal'
_diffrn_radiation_type MoK\a
_diffrn_radiation_wavelength 0.71073
_diffrn_reflns_av_R_equivalents 0.0279
_diffrn_reflns_av_unetI/netI 0.0254
_diffrn_reflns_limit_h_max 18
_diffrn_reflns_limit_h_min -19
_diffrn_reflns_limit_k_max 20
_diffrn_reflns_limit_k_min -20
_diffrn_reflns_limit_l_max 19
_diffrn_reflns_limit_l_min -19
_diffrn_reflns_number 24786
_diffrn_reflns_theta_full 25.242
_diffrn_reflns_theta_max 27.481
_diffrn_reflns_theta_min 2.734
_exptl_absorpt_coefficient_mu 2.373
_exptl_absorpt_correction_T_max 1.000
_exptl_absorpt_correction_T_min 0.9148
_exptl_absorpt_correction_type multi-scan
_exptl_absorpt_process_details
;
(DENZO-SMN; Otwinowski & Minor, 1997)
;
_exptl_crystal_colour red
_exptl_crystal_density_diffrn 1.49
_exptl_crystal_description prism
_exptl_crystal_F_000 1440
_exptl_crystal_size_max 0.52
_exptl_crystal_size_mid 0.34
_exptl_crystal_size_min 0.23
_refine_diff_density_max 0.369
_refine_diff_density_min -0.531
_refine_ls_extinction_coef 0.00245(19)
_refine_ls_extinction_expression Fc^*^=kFc[1+0.001xFc^2^\l^3^/sin(2\q)]^-1/4^
_refine_ls_extinction_method
;
SHELXL2018 (Sheldrick, 2015)
;
_refine_ls_goodness_of_fit_ref 1.022
_refine_ls_hydrogen_treatment constr
_refine_ls_matrix_type full
_refine_ls_number_parameters 402
_refine_ls_number_reflns 7239
_refine_ls_number_restraints 0
_refine_ls_restrained_S_all 1.022
_refine_ls_R_factor_all 0.0346
_refine_ls_R_factor_gt 0.0255
_refine_ls_shift/su_max 0.001
_refine_ls_shift/su_mean 0
_refine_ls_structure_factor_coef Fsqd
_refine_ls_weighting_details 'w=1/[\s^2^(Fo^2^)+(0.0285P)^2^+2.5089P] where P=(Fo^2^+2Fc^2^)/3'
_refine_ls_weighting_scheme calc
_refine_ls_wR_factor_gt 0.0599
_refine_ls_wR_factor_ref 0.064
_reflns_number_gt 6200
_reflns_number_total 7239
_reflns_threshold_expression 'I > 2\s(I)'
_cod_data_source_file qs3091sup1.cif
_cod_data_source_block 1
_cod_original_cell_volume 3168.27(8)
_cod_original_sg_symbol_H-M 'P 21/c'
_cod_database_code 2021998
_shelx_estimated_absorpt_t_min 0.372
_shelx_estimated_absorpt_t_max 0.611

loop_
_symmetry_equiv_pos_as_xyz
'x, y, z'
'-x, y+1/2, -z+1/2'
'-x, -y, -z'
'x, -y-1/2, z-1/2'

loop_
_atom_site_type_symbol
_atom_site_label
_atom_site_fract_x
_atom_site_fract_y
_atom_site_fract_z
_atom_site_U_iso_or_equiv
_atom_site_adp_type
_atom_site_calc_flag
_atom_site_occupancy
_atom_site_disorder_assembly
_atom_site_disorder_group
C C2A 0.14233(13) 0.57910(11) 0.26337(12) 0.0139(3) Uani d 1 . .
N N3A 0.23808(11) 0.58675(10) 0.32912(11) 0.0161(3) Uani d 1 . .
C C4A 0.29094(13) 0.65440(12) 0.32716(13) 0.0163(4) Uani d 1 . .
C C5A 0.24940(13) 0.72129(11) 0.25984(13) 0.0167(4) Uani d 1 . .
H H5A 0.288275 0.769446 0.259874 0.02 Uiso calc 1 . .
C C6A 0.15239(13) 0.71582(11) 0.19457(12) 0.0141(3) Uani d 1 . .
N N1A 0.09897(11) 0.64468(9) 0.19643(10) 0.0134(3) Uani d 1 . .
C C19A 0.39787(14) 0.65545(13) 0.39780(15) 0.0241(4) Uani d 1 . .
H H19A 0.409208 0.612592 0.448918 0.036 Uiso calc 1 . .
H H19B 0.415114 0.71195 0.427987 0.036 Uiso calc 1 . .
H H19C 0.439328 0.642508 0.362771 0.036 Uiso calc 1 . .
C C13A 0.10486(13) 0.78098(11) 0.11746(13) 0.0160(3) Uani d 1 . .
C C18A 0.14401(14) 0.79467(13) 0.04894(14) 0.0221(4) Uani d 1 . .
H H18A 0.201453 0.764315 0.054068 0.027 Uiso calc 1 . .
C C17A 0.09978(16) 0.85237(14) -0.02692(15) 0.0274(4) Uani d 1 . .
H H17A 0.126957 0.861393 -0.073544 0.033 Uiso calc 1 . .
C C16A 0.01616(15) 0.89679(13) -0.03478(14) 0.0245(4) Uani d 1 . .
H H16A -0.015044 0.935213 -0.087738 0.029 Uiso calc 1 . .
C C15A -0.02210(16) 0.88529(12) 0.03451(15) 0.0241(4) Uani d 1 . .
H H15A -0.078756 0.916699 0.02975 0.029 Uiso calc 1 . .
C C14A 0.02218(15) 0.82794(12) 0.11092(15) 0.0218(4) Uani d 1 . .
H H14A -0.003754 0.820632 0.158783 0.026 Uiso calc 1 . .
C C7A -0.00353(13) 0.63678(11) 0.12675(12) 0.0138(3) Uani d 1 . .
C C12A -0.02640(13) 0.60530(11) 0.03389(13) 0.0163(3) Uani d 1 . .
H H12A 0.024999 0.58772 0.015648 0.02 Uiso calc 1 . .
C C11A -0.12517(14) 0.59943(12) -0.03291(13) 0.0198(4) Uani d 1 . .
H H11A -0.141727 0.578108 -0.09716 0.024 Uiso calc 1 . .
C C10A -0.19921(14) 0.62498(13) -0.00482(14) 0.0218(4) Uani d 1 . .
H H10A -0.266726 0.620373 -0.050062 0.026 Uiso calc 1 . .
C C9A -0.17604(14) 0.65737(12) 0.08892(14) 0.0205(4) Uani d 1 . .
H H9A -0.227525 0.674691 0.107163 0.025 Uiso calc 1 . .
C C8A -0.07774(13) 0.66419(11) 0.15526(13) 0.0164(4) Uani d 1 . .
O O1A -0.04479(10) 0.69747(9) 0.24753(9) 0.0202(3) Uani d 1 . .
C C20A -0.11766(16) 0.73463(15) 0.27567(16) 0.0280(5) Uani d 1 . .
H H20A -0.153246 0.779751 0.229166 0.042 Uiso calc 1 . .
H H20B -0.084703 0.758822 0.341703 0.042 Uiso calc 1 . .
H H20C -0.164792 0.690679 0.275372 0.042 Uiso calc 1 . .
C C2B 0.56860(13) 0.39704(11) 0.07566(12) 0.0138(3) Uani d 1 . .
N N3B 0.64735(11) 0.38649(10) 0.05278(11) 0.0162(3) Uani d 1 . .
C C4B 0.73440(13) 0.42058(12) 0.10926(14) 0.0178(4) Uani d 1 . .
C C5B 0.74847(13) 0.47022(12) 0.19206(13) 0.0179(4) Uani d 1 . .
H H5B 0.810321 0.497181 0.228706 0.021 Uiso calc 1 . .
C C6B 0.67088(13) 0.47883(11) 0.21869(12) 0.0141(3) Uani d 1 . .
N N1B 0.58261(10) 0.43953(9) 0.16222(10) 0.0128(3) Uani d 1 . .
C C19B 0.81883(14) 0.40302(14) 0.08134(16) 0.0260(4) Uani d 1 . .
H H19D 0.849615 0.348446 0.109527 0.039 Uiso calc 1 . .
H H19E 0.868181 0.448634 0.106526 0.039 Uiso calc 1 . .
H H19F 0.793902 0.400509 0.009713 0.039 Uiso calc 1 . .
C C13B 0.67699(13) 0.53107(11) 0.30397(13) 0.0153(3) Uani d 1 . .
C C18B 0.66280(16) 0.61843(13) 0.29220(14) 0.0244(4) Uani d 1 . .
H H18B 0.649733 0.643817 0.23048 0.029 Uiso calc 1 . .
C C17B 0.66757(18) 0.66889(14) 0.37003(15) 0.0298(5) Uani d 1 . .
H H17B 0.657081 0.728593 0.361452 0.036 Uiso calc 1 . .
C C16B 0.68769(16) 0.63200(14) 0.46033(14) 0.0259(4) Uani d 1 . .
H H16B 0.69122 0.666584 0.513734 0.031 Uiso calc 1 . .
C C15B 0.70250(17) 0.54590(14) 0.47298(14) 0.0292(5) Uani d 1 . .
H H15B 0.716468 0.520997 0.535129 0.035 Uiso calc 1 . .
C C14B 0.69715(16) 0.49488(13) 0.39509(14) 0.0265(4) Uani d 1 . .
H H14B 0.70728 0.435169 0.40408 0.032 Uiso calc 1 . .
C C7B 0.50342(12) 0.44033(11) 0.19531(12) 0.0137(3) Uani d 1 . .
C C12B 0.43394(13) 0.50503(12) 0.16678(13) 0.0161(4) Uani d 1 . .
H H12B 0.436474 0.549019 0.124304 0.019 Uiso calc 1 . .
C C11B 0.35993(14) 0.50443(12) 0.20166(14) 0.0192(4) Uani d 1 . .
H H11B 0.311393 0.548312 0.18277 0.023 Uiso calc 1 . .
C C10B 0.35698(14) 0.44025(13) 0.26357(14) 0.0201(4) Uani d 1 . .
H H10B 0.306382 0.440527 0.286994 0.024 Uiso calc 1 . .
C C9B 0.42718(13) 0.37523(12) 0.29204(13) 0.0180(4) Uani d 1 . .
H H9B 0.424586 0.33145 0.334705 0.022 Uiso calc 1 . .
C C8B 0.50126(13) 0.37480(11) 0.25754(13) 0.0147(3) Uani d 1 . .
O O1B 0.57416(9) 0.31483(8) 0.27973(9) 0.0174(3) Uani d 1 . .
C C20B 0.57406(15) 0.24727(13) 0.34408(15) 0.0243(4) Uani d 1 . .
H H20D 0.583724 0.271066 0.407899 0.036 Uiso calc 1 . .
H H20E 0.627982 0.207397 0.352693 0.036 Uiso calc 1 . .
H H20F 0.510423 0.217148 0.315626 0.036 Uiso calc 1 . .
Se Se1A 0.07334(2) 0.48228(2) 0.26267(2) 0.01922(6) Uani d 1 . .
Se Se1B 0.44599(2) 0.35690(2) -0.00581(2) 0.01773(6) Uani d 1 . .

loop_
_atom_site_aniso_label
_atom_site_aniso_U_11
_atom_site_aniso_U_22
_atom_site_aniso_U_33
_atom_site_aniso_U_12
_atom_site_aniso_U_13
_atom_site_aniso_U_23
C2A 0.0179(8) 0.0131(8) 0.0147(8) 0.0018(6) 0.0106(7) -0.0011(6)
N3A 0.0170(7) 0.0168(8) 0.0167(7) 0.0005(6) 0.0092(6) -0.0014(6)
C4A 0.0179(9) 0.0175(9) 0.0164(8) -0.0003(7) 0.0099(7) -0.0046(7)
C5A 0.0185(9) 0.0137(9) 0.0211(9) -0.0050(7) 0.0114(7) -0.0040(7)
C6A 0.0199(9) 0.0113(8) 0.0162(8) -0.0011(6) 0.0124(7) -0.0026(7)
N1A 0.0153(7) 0.0127(7) 0.0147(7) -0.0017(5) 0.0086(6) -0.0011(6)
C19A 0.0178(9) 0.0259(10) 0.0240(9) -0.0032(8) 0.0040(8) -0.0024(8)
C13A 0.0183(9) 0.0131(8) 0.0174(8) -0.0035(7) 0.0081(7) -0.0018(7)
C18A 0.0203(9) 0.0262(10) 0.0227(9) 0.0002(8) 0.0118(8) 0.0038(8)
C17A 0.0305(11) 0.0344(12) 0.0226(9) 0.0003(9) 0.0163(9) 0.0073(9)
C16A 0.0307(11) 0.0194(10) 0.0210(9) 0.0005(8) 0.0081(8) 0.0046(8)
C15A 0.0295(11) 0.0153(9) 0.0303(10) 0.0046(8) 0.0150(9) 0.0016(8)
C14A 0.0305(11) 0.0150(9) 0.0265(10) 0.0014(8) 0.0185(8) 0.0014(8)
C7A 0.0148(8) 0.0114(8) 0.0160(8) -0.0011(6) 0.0070(7) 0.0014(6)
C12A 0.0196(9) 0.0135(8) 0.0192(8) -0.0002(7) 0.0114(7) 0.0011(7)
C11A 0.0221(9) 0.0189(9) 0.0169(8) -0.0007(7) 0.0067(7) -0.0020(7)
C10A 0.0161(9) 0.0227(10) 0.0231(9) 0.0009(7) 0.0047(7) 0.0003(8)
C9A 0.0185(9) 0.0208(10) 0.0252(9) 0.0035(7) 0.0121(8) 0.0012(8)
C8A 0.0200(9) 0.0145(8) 0.0175(8) 0.0005(7) 0.0106(7) 0.0015(7)
O1A 0.0223(7) 0.0233(7) 0.0192(6) 0.0019(5) 0.0130(5) -0.0044(5)
C20A 0.0315(11) 0.0297(11) 0.0308(11) 0.0092(9) 0.0210(9) -0.0025(9)
C2B 0.0162(8) 0.0119(8) 0.0150(8) 0.0023(6) 0.0083(7) 0.0026(6)
N3B 0.0160(7) 0.0162(8) 0.0193(7) 0.0010(6) 0.0103(6) 0.0007(6)
C4B 0.0177(9) 0.0159(9) 0.0229(9) 0.0024(7) 0.0115(7) 0.0038(7)
C5B 0.0144(8) 0.0196(9) 0.0204(9) -0.0013(7) 0.0081(7) 0.0006(7)
C6B 0.0147(8) 0.0110(8) 0.0153(8) 0.0008(6) 0.0048(7) 0.0027(6)
N1B 0.0123(7) 0.0127(7) 0.0147(7) 0.0002(5) 0.0067(6) 0.0006(6)
C19B 0.0186(9) 0.0324(12) 0.0335(11) -0.0020(8) 0.0172(8) -0.0049(9)
C13B 0.0121(8) 0.0172(9) 0.0149(8) -0.0021(6) 0.0038(7) -0.0012(7)
C18B 0.0359(11) 0.0196(10) 0.0175(9) 0.0028(8) 0.0107(8) 0.0029(8)
C17B 0.0446(13) 0.0188(10) 0.0238(10) 0.0070(9) 0.0121(9) -0.0012(8)
C16B 0.0296(11) 0.0283(11) 0.0182(9) -0.0040(8) 0.0084(8) -0.0063(8)
C15B 0.0409(12) 0.0274(11) 0.0150(9) -0.0064(9) 0.0072(9) 0.0011(8)
C14B 0.0377(12) 0.0179(10) 0.0181(9) -0.0023(8) 0.0057(8) 0.0012(8)
C7B 0.0125(8) 0.0163(9) 0.0141(8) -0.0015(6) 0.0073(6) -0.0041(7)
C12B 0.0175(9) 0.0145(9) 0.0166(8) 0.0006(7) 0.0073(7) -0.0025(7)
C11B 0.0177(9) 0.0197(9) 0.0209(9) 0.0047(7) 0.0087(7) -0.0040(7)
C10B 0.0175(9) 0.0250(10) 0.0223(9) -0.0012(7) 0.0129(7) -0.0073(8)
C9B 0.0189(9) 0.0194(9) 0.0193(9) -0.0011(7) 0.0116(7) -0.0013(7)
C8B 0.0141(8) 0.0155(9) 0.0152(8) -0.0002(6) 0.0067(7) -0.0025(7)
O1B 0.0181(6) 0.0163(6) 0.0224(6) 0.0038(5) 0.0130(5) 0.0050(5)
C20B 0.0266(10) 0.0211(10) 0.0303(10) 0.0050(8) 0.0168(8) 0.0108(8)
Se1A 0.02195(10) 0.01511(10) 0.02205(10) -0.00360(7) 0.01054(8) 0.00195(7)
Se1B 0.01455(9) 0.02195(10) 0.01731(9) -0.00183(7) 0.00721(7) -0.00489(7)

loop_
_atom_type_symbol
_atom_type_description
_atom_type_scat_dispersion_real
_atom_type_scat_dispersion_imag
_atom_type_scat_source
C C 0.0033 0.0016 'International Tables Vol C Tables 4.2.6.8 and 6.1.1.4'
H H 0 0 'International Tables Vol C Tables 4.2.6.8 and 6.1.1.4'
O O 0.0106 0.006 'International Tables Vol C Tables 4.2.6.8 and 6.1.1.4'
N N 0.0061 0.0033 'International Tables Vol C Tables 4.2.6.8 and 6.1.1.4'
Se Se -0.0929 2.2259 'International Tables Vol C Tables 4.2.6.8 and 6.1.1.4'

loop_
_exptl_crystal_face_index_h
_exptl_crystal_face_index_k
_exptl_crystal_face_index_l
_exptl_crystal_face_perp_dist
1 0 0 0.18
-1 0 0 0.2
-1 0 2 0.135
1 0 -2 0.2
0 1 0 0.12
0 -1 0 0.227
0 1 -1 0.1
0 -1 1 0.13
0 1 1 0.07
0 -1 -1 0.17

loop_
_geom_angle_atom_site_label_1
_geom_angle_atom_site_label_2
_geom_angle_atom_site_label_3
_geom_angle_site_symmetry_1
_geom_angle_site_symmetry_3
_geom_angle
_geom_angle_publ_flag
N3A C2A N1A . . 119.23(15) ?
N3A C2A Se1A . . 119.44(13) ?
N1A C2A Se1A . . 121.32(13) ?
C4A N3A C2A . . 120.26(16) ?
N3A C4A C5A . . 121.73(17) ?
N3A C4A C19A . . 117.03(16) ?
C5A C4A C19A . . 121.21(17) ?
C6A C5A C4A . . 118.92(16) ?
C6A C5A H5A . . 120.5 ?
C4A C5A H5A . . 120.5 ?
C5A C6A N1A . . 118.69(16) ?
C5A C6A C13A . . 122.22(16) ?
N1A C6A C13A . . 118.95(15) ?
C6A N1A C2A . . 121.11(15) ?
C6A N1A C7A . . 119.67(14) ?
C2A N1A C7A . . 119.21(14) ?
C4A C19A H19A . . 109.5 ?
C4A C19A H19B . . 109.5 ?
H19A C19A H19B . . 109.5 ?
C4A C19A H19C . . 109.5 ?
H19A C19A H19C . . 109.5 ?
H19B C19A H19C . . 109.5 ?
C18A C13A C14A . . 119.25(17) ?
C18A C13A C6A . . 118.24(16) ?
C14A C13A C6A . . 122.51(16) ?
C17A C18A C13A . . 120.43(18) ?
C17A C18A H18A . . 119.8 ?
C13A C18A H18A . . 119.8 ?
C16A C17A C18A . . 120.08(18) ?
C16A C17A H17A . . 120 ?
C18A C17A H17A . . 120 ?
C17A C16A C15A . . 120.03(18) ?
C17A C16A H16A . . 120 ?
C15A C16A H16A . . 120 ?
C16A C15A C14A . . 120.14(19) ?
C16A C15A H15A . . 119.9 ?
C14A C15A H15A . . 119.9 ?
C15A C14A C13A . . 120.03(18) ?
C15A C14A H14A . . 120 ?
C13A C14A H14A . . 120 ?
C12A C7A C8A . . 121.42(16) ?
C12A C7A N1A . . 120.23(16) ?
C8A C7A N1A . . 118.32(15) ?
C7A C12A C11A . . 119.63(17) ?
C7A C12A H12A . . 120.2 ?
C11A C12A H12A . . 120.2 ?
C10A C11A C12A . . 119.37(17) ?
C10A C11A H11A . . 120.3 ?
C12A C11A H11A . . 120.3 ?
C11A C10A C9A . . 121.00(17) ?
C11A C10A H10A . . 119.5 ?
C9A C10A H10A . . 119.5 ?
C8A C9A C10A . . 119.79(17) ?
C8A C9A H9A . . 120.1 ?
C10A C9A H9A . . 120.1 ?
O1A C8A C9A . . 125.77(16) ?
O1A C8A C7A . . 115.44(16) ?
C9A C8A C7A . . 118.77(16) ?
C8A O1A C20A . . 117.14(15) ?
O1A C20A H20A . . 109.5 ?
O1A C20A H20B . . 109.5 ?
H20A C20A H20B . . 109.5 ?
O1A C20A H20C . . 109.5 ?
H20A C20A H20C . . 109.5 ?
H20B C20A H20C . . 109.5 ?
N3B C2B N1B . . 118.78(15) ?
N3B C2B Se1B . . 120.64(13) ?
N1B C2B Se1B . . 120.58(12) ?
C4B N3B C2B . . 120.01(16) ?
N3B C4B C5B . . 122.41(16) ?
N3B C4B C19B . . 116.76(17) ?
C5B C4B C19B . . 120.82(17) ?
C6B C5B C4B . . 118.43(17) ?
C6B C5B H5B . . 120.8 ?
C4B C5B H5B . . 120.8 ?
C5B C6B N1B . . 118.36(16) ?
C5B C6B C13B . . 122.95(16) ?
N1B C6B C13B . . 118.65(15) ?
C6B N1B C2B . . 121.59(14) ?
C6B N1B C7B . . 118.91(14) ?
C2B N1B C7B . . 119.47(14) ?
C4B C19B H19D . . 109.5 ?
C4B C19B H19E . . 109.5 ?
H19D C19B H19E . . 109.5 ?
C4B C19B H19F . . 109.5 ?
H19D C19B H19F . . 109.5 ?
H19E C19B H19F . . 109.5 ?
C18B C13B C14B . . 119.18(17) ?
C18B C13B C6B . . 118.90(16) ?
C14B C13B C6B . . 121.92(17) ?
C17B C18B C13B . . 120.36(18) ?
C17B C18B H18B . . 119.8 ?
C13B C18B H18B . . 119.8 ?
C16B C17B C18B . . 119.8(2) ?
C16B C17B H17B . . 120.1 ?
C18B C17B H17B . . 120.1 ?
C15B C16B C17B . . 120.31(19) ?
C15B C16B H16B . . 119.8 ?
C17B C16B H16B . . 119.8 ?
C16B C15B C14B . . 120.15(19) ?
C16B C15B H15B . . 119.9 ?
C14B C15B H15B . . 119.9 ?
C15B C14B C13B . . 120.16(19) ?
C15B C14B H14B . . 119.9 ?
C13B C14B H14B . . 119.9 ?
C12B C7B C8B . . 121.84(16) ?
C12B C7B N1B . . 120.31(16) ?
C8B C7B N1B . . 117.84(15) ?
C7B C12B C11B . . 118.61(17) ?
C7B C12B H12B . . 120.7 ?
C11B C12B H12B . . 120.7 ?
C10B C11B C12B . . 120.26(17) ?
C10B C11B H11B . . 119.9 ?
C12B C11B H11B . . 119.9 ?
C11B C10B C9B . . 120.86(17) ?
C11B C10B H10B . . 119.6 ?
C9B C10B H10B . . 119.6 ?
C10B C9B C8B . . 119.54(17) ?
C10B C9B H9B . . 120.2 ?
C8B C9B H9B . . 120.2 ?
O1B C8B C9B . . 125.30(16) ?
O1B C8B C7B . . 115.81(15) ?
C9B C8B C7B . . 118.89(16) ?
C8B O1B C20B . . 116.92(14) ?
O1B C20B H20D . . 109.5 ?
O1B C20B H20E . . 109.5 ?
H20D C20B H20E . . 109.5 ?
O1B C20B H20F . . 109.5 ?
H20D C20B H20F . . 109.5 ?
H20E C20B H20F . . 109.5 ?

loop_
_geom_bond_atom_site_label_1
_geom_bond_atom_site_label_2
_geom_bond_site_symmetry_2
_geom_bond_distance
_geom_bond_publ_flag
C2A N3A . 1.355(2) ?
C2A N1A . 1.394(2) ?
C2A Se1A . 1.8287(18) ?
N3A C4A . 1.327(2) ?
C4A C5A . 1.408(3) ?
C4A C19A . 1.496(3) ?
C5A C6A . 1.365(3) ?
C5A H5A . 0.95 ?
C6A N1A . 1.375(2) ?
C6A C13A . 1.484(2) ?
N1A C7A . 1.448(2) ?
C19A H19A . 0.98 ?
C19A H19B . 0.98 ?
C19A H19C . 0.98 ?
C13A C18A . 1.389(3) ?
C13A C14A . 1.397(3) ?
C18A C17A . 1.387(3) ?
C18A H18A . 0.95 ?
C17A C16A . 1.383(3) ?
C17A H17A . 0.95 ?
C16A C15A . 1.385(3) ?
C16A H16A . 0.95 ?
C15A C14A . 1.389(3) ?
C15A H15A . 0.95 ?
C14A H14A . 0.95 ?
C7A C12A . 1.379(2) ?
C7A C8A . 1.401(2) ?
C12A C11A . 1.391(3) ?
C12A H12A . 0.95 ?
C11A C10A . 1.386(3) ?
C11A H11A . 0.95 ?
C10A C9A . 1.396(3) ?
C10A H10A . 0.95 ?
C9A C8A . 1.385(3) ?
C9A H9A . 0.95 ?
C8A O1A . 1.364(2) ?
O1A C20A . 1.435(2) ?
C20A H20A . 0.98 ?
C20A H20B . 0.98 ?
C20A H20C . 0.98 ?
C2B N3B . 1.355(2) ?
C2B N1B . 1.395(2) ?
C2B Se1B . 1.8292(17) ?
N3B C4B . 1.327(2) ?
C4B C5B . 1.405(3) ?
C4B C19B . 1.499(2) ?
C5B C6B . 1.370(3) ?
C5B H5B . 0.95 ?
C6B N1B . 1.374(2) ?
C6B C13B . 1.489(2) ?
N1B C7B . 1.450(2) ?
C19B H19D . 0.98 ?
C19B H19E . 0.98 ?
C19B H19F . 0.98 ?
C13B C18B . 1.387(3) ?
C13B C14B . 1.392(3) ?
C18B C17B . 1.387(3) ?
C18B H18B . 0.95 ?
C17B C16B . 1.385(3) ?
C17B H17B . 0.95 ?
C16B C15B . 1.370(3) ?
C16B H16B . 0.95 ?
C15B C14B . 1.390(3) ?
C15B H15B . 0.95 ?
C14B H14B . 0.95 ?
C7B C12B . 1.381(2) ?
C7B C8B . 1.397(2) ?
C12B C11B . 1.396(3) ?
C12B H12B . 0.95 ?
C11B C10B . 1.382(3) ?
C11B H11B . 0.95 ?
C10B C9B . 1.392(3) ?
C10B H10B . 0.95 ?
C9B C8B . 1.393(2) ?
C9B H9B . 0.95 ?
C8B O1B . 1.365(2) ?
O1B C20B . 1.433(2) ?
C20B H20D . 0.98 ?
C20B H20E . 0.98 ?
C20B H20F . 0.98 ?

loop_
_geom_hbond_atom_site_label_D
_geom_hbond_atom_site_label_H
_geom_hbond_atom_site_label_A
_geom_hbond_site_symmetry_A
_geom_hbond_distance_DH
_geom_hbond_distance_HA
_geom_hbond_distance_DA
_geom_hbond_angle_DHA
_geom_hbond_publ_flag
C5A H5A O1B 2_655 0.95 2.45 3.258(2) 142.7 yes
C9A H9A Se1B 3_565 0.95 2.99 3.6681(19) 129.4 yes
C17A H17A N3A 4_575 0.95 2.74 3.663(2) 165.4 yes
C19A H19B Se1B 2_655 0.98 2.96 3.855(2) 151.9 yes
C12B H12B N3B 3_665 0.95 2.62 3.447(2) 145.5 yes
C15B H15B N3A 3_666 0.95 2.51 3.425(3) 161.2 yes
C18B H18B Se1B 3_665 0.95 3.06 3.9263(19) 151.9 yes
C19B H19E Se1A 1_655 0.98 3.01 3.827(2) 141.0 yes

loop_
_geom_torsion_atom_site_label_1
_geom_torsion_atom_site_label_2
_geom_torsion_atom_site_label_3
_geom_torsion_atom_site_label_4
_geom_torsion_site_symmetry_1
_geom_torsion_site_symmetry_2
_geom_torsion_site_symmetry_3
_geom_torsion_site_symmetry_4
_geom_torsion
_geom_torsion_publ_flag
N1A C2A N3A C4A . . . . -2.6(2) ?
Se1A C2A N3A C4A . . . . 176.25(13) ?
C2A N3A C4A C5A . . . . 2.1(3) ?
C2A N3A C4A C19A . . . . -176.11(16) ?
N3A C4A C5A C6A . . . . -0.5(3) ?
C19A C4A C5A C6A . . . . 177.65(16) ?
C4A C5A C6A N1A . . . . -0.6(2) ?
C4A C5A C6A C13A . . . . -176.21(16) ?
C5A C6A N1A C2A . . . . 0.0(2) ?
C13A C6A N1A C2A . . . . 175.82(15) ?
C5A C6A N1A C7A . . . . -178.91(15) ?
C13A C6A N1A C7A . . . . -3.1(2) ?
N3A C2A N1A C6A . . . . 1.6(2) ?
Se1A C2A N1A C6A . . . . -177.27(12) ?
N3A C2A N1A C7A . . . . -179.50(15) ?
Se1A C2A N1A C7A . . . . 1.7(2) ?
C5A C6A C13A C18A . . . . 60.2(2) ?
N1A C6A C13A C18A . . . . -115.45(19) ?
C5A C6A C13A C14A . . . . -120.5(2) ?
N1A C6A C13A C14A . . . . 63.9(2) ?
C14A C13A C18A C17A . . . . -2.0(3) ?
C6A C13A C18A C17A . . . . 177.36(18) ?
C13A C18A C17A C16A . . . . 0.0(3) ?
C18A C17A C16A C15A . . . . 1.6(3) ?
C17A C16A C15A C14A . . . . -1.3(3) ?
C16A C15A C14A C13A . . . . -0.7(3) ?
C18A C13A C14A C15A . . . . 2.3(3) ?
C6A C13A C14A C15A . . . . -176.99(18) ?
C6A N1A C7A C12A . . . . 84.2(2) ?
C2A N1A C7A C12A . . . . -94.7(2) ?
C6A N1A C7A C8A . . . . -93.92(19) ?
C2A N1A C7A C8A . . . . 87.1(2) ?
C8A C7A C12A C11A . . . . -0.8(3) ?
N1A C7A C12A C11A . . . . -178.89(16) ?
C7A C12A C11A C10A . . . . -0.3(3) ?
C12A C11A C10A C9A . . . . 0.8(3) ?
C11A C10A C9A C8A . . . . -0.1(3) ?
C10A C9A C8A O1A . . . . 177.46(18) ?
C10A C9A C8A C7A . . . . -1.1(3) ?
C12A C7A C8A O1A . . . . -177.15(16) ?
N1A C7A C8A O1A . . . . 0.9(2) ?
C12A C7A C8A C9A . . . . 1.5(3) ?
N1A C7A C8A C9A . . . . 179.62(16) ?
C9A C8A O1A C20A . . . . -5.1(3) ?
C7A C8A O1A C20A . . . . 173.46(16) ?
N1B C2B N3B C4B . . . . -3.9(2) ?
Se1B C2B N3B C4B . . . . 175.73(13) ?
C2B N3B C4B C5B . . . . -1.8(3) ?
C2B N3B C4B C19B . . . . 177.56(17) ?
N3B C4B C5B C6B . . . . 4.4(3) ?
C19B C4B C5B C6B . . . . -175.00(18) ?
C4B C5B C6B N1B . . . . -1.0(3) ?
C4B C5B C6B C13B . . . . -178.91(16) ?
C5B C6B N1B C2B . . . . -4.8(2) ?
C13B C6B N1B C2B . . . . 173.28(15) ?
C5B C6B N1B C7B . . . . 173.40(16) ?
C13B C6B N1B C7B . . . . -8.6(2) ?
N3B C2B N1B C6B . . . . 7.3(2) ?
Se1B C2B N1B C6B . . . . -172.30(13) ?
N3B C2B N1B C7B . . . . -170.82(15) ?
Se1B C2B N1B C7B . . . . 9.6(2) ?
C5B C6B C13B C18B . . . . 82.1(2) ?
N1B C6B C13B C18B . . . . -95.9(2) ?
C5B C6B C13B C14B . . . . -97.5(2) ?
N1B C6B C13B C14B . . . . 84.6(2) ?
C14B C13B C18B C17B . . . . -0.7(3) ?
C6B C13B C18B C17B . . . . 179.72(19) ?
C13B C18B C17B C16B . . . . 0.7(3) ?
C18B C17B C16B C15B . . . . -0.2(3) ?
C17B C16B C15B C14B . . . . -0.2(3) ?
C16B C15B C14B C13B . . . . 0.2(3) ?
C18B C13B C14B C15B . . . . 0.3(3) ?
C6B C13B C14B C15B . . . . 179.83(19) ?
C6B N1B C7B C12B . . . . 91.0(2) ?
C2B N1B C7B C12B . . . . -90.8(2) ?
C6B N1B C7B C8B . . . . -88.0(2) ?
C2B N1B C7B C8B . . . . 90.18(19) ?
C8B C7B C12B C11B . . . . 0.1(3) ?
N1B C7B C12B C11B . . . . -178.81(16) ?
C7B C12B C11B C10B . . . . 0.1(3) ?
C12B C11B C10B C9B . . . . -0.1(3) ?
C11B C10B C9B C8B . . . . -0.1(3) ?
C10B C9B C8B O1B . . . . -179.90(17) ?
C10B C9B C8B C7B . . . . 0.3(3) ?
C12B C7B C8B O1B . . . . 179.85(16) ?
N1B C7B C8B O1B . . . . -1.2(2) ?
C12B C7B C8B C9B . . . . -0.4(3) ?
N1B C7B C8B C9B . . . . 178.60(15) ?
C9B C8B O1B C20B . . . . -0.2(3) ?
C7B C8B O1B C20B . . . . 179.52(16) ?

_cod_database_fobs_code 2021998
